data_7232203
loop_
_publ_author_name
'Castillo, Oscar'
'Delgado, Esther'
'Hern\'andez, Diego'
'Hern\'andez, Elisa'
'Mart\'in, Avelino'
'Zamora, F\'elix'

_publ_section_title
;
 Synthesis and structural characterization of transition metal dithiolene
 derivatives containing divalent metals as counter-cations
;
_journal_issue 9
_journal_name_full CrystEngComm
_journal_page_first 1423
_journal_paper_doi 10.1039/C8CE01916A
_journal_volume 21
_journal_year 2019
_chemical_formula_sum 'C14 H14 Fe K O S4'
_chemical_formula_weight 421.44
_chemical_name_common NG18_LT
_space_group_crystal_system monoclinic
_space_group_IT_number 14
_space_group_name_Hall '-P 2ybc'
_space_group_name_H-M_alt 'P 1 21/c 1'
_symmetry_space_group_name_Hall '-P 2ybc'
_symmetry_space_group_name_H-M 'P 1 21/c 1'
_atom_sites_solution_hydrogens mixed
_audit_update_record
;
2018-04-04 deposited with the CCDC.
2019-01-22 downloaded from the CCDC.
;
_cell_angle_alpha 90
_cell_angle_beta 91.334(4)
_cell_angle_gamma 90
_cell_formula_units_Z 4
_cell_length_a 7.5364(7)
_cell_length_b 9.1640(9)
_cell_length_c 24.2084(18)
_cell_measurement_reflns_used 7434
_cell_measurement_temperature 200.(2)
_cell_measurement_theta_max 26.4038
_cell_measurement_theta_min 2.3765
_cell_volume 1671.5(3)
_computing_cell_refinement 'Bruker SAINT'
_computing_data_collection 'Bruker APEX2'
_computing_data_reduction 'Bruker SAINT'
_computing_molecular_graphics 'Bruker SHELXTL'
_computing_publication_material 'Bruker SHELXTL'
_computing_structure_refinement 'SHELXL-2014/7 (Sheldrick, 2014)'
_computing_structure_solution 'SHELXS-97 (Sheldrick 2008)'
_diffrn_ambient_temperature 200.(2)
_diffrn_detector_area_resol_mean 8.3333
_diffrn_measured_fraction_theta_full 1.000
_diffrn_measured_fraction_theta_max 1.000
_diffrn_measurement_device_type 'Bruker Kappa Apex II'
_diffrn_measurement_method '\f and \w scans'
_diffrn_radiation_type 'Mo K\a'
_diffrn_radiation_wavelength 0.71073
_diffrn_reflns_av_R_equivalents 0.0540
_diffrn_reflns_av_unetI/netI 0.0332
_diffrn_reflns_limit_h_max 9
_diffrn_reflns_limit_h_min -9
_diffrn_reflns_limit_k_max 11
_diffrn_reflns_limit_k_min -11
_diffrn_reflns_limit_l_max 29
_diffrn_reflns_limit_l_min -29
_diffrn_reflns_number 23488
_diffrn_reflns_theta_full 25.35
_diffrn_reflns_theta_max 25.35
_diffrn_reflns_theta_min 2.38
_exptl_absorpt_coefficient_mu 1.644
_exptl_absorpt_correction_T_max 0.85
_exptl_absorpt_correction_T_min 0.71
_exptl_absorpt_correction_type multi-scan
_exptl_absorpt_process_details sadabs
_exptl_crystal_colour 'dark brown'
_exptl_crystal_density_diffrn 1.675
_exptl_crystal_density_method 'not measured'
_exptl_crystal_description prismatic
_exptl_crystal_F_000 860
_exptl_crystal_size_max 0.350
_exptl_crystal_size_mid 0.300
_exptl_crystal_size_min 0.100
_refine_diff_density_max 0.442
_refine_diff_density_min -0.338
_refine_ls_extinction_method none
_refine_ls_goodness_of_fit_ref 1.043
_refine_ls_hydrogen_treatment mixed
_refine_ls_matrix_type full
_refine_ls_number_parameters 195
_refine_ls_number_reflns 3052
_refine_ls_number_restraints 0
_refine_ls_restrained_S_all 1.043
_refine_ls_R_factor_all 0.0329
_refine_ls_R_factor_gt 0.0291
_refine_ls_shift/su_max 0.001
_refine_ls_shift/su_mean 0.000
_refine_ls_structure_factor_coef Fsqd
_refine_ls_weighting_details 'w=1/[\s^2^(Fo^2^)+(0.0172P)^2^+1.6498P] where P=(Fo^2^+2Fc^2^)/3'
_refine_ls_weighting_scheme calc
_refine_ls_wR_factor_gt 0.0629
_refine_ls_wR_factor_ref 0.0643
_reflns_number_gt 2768
_reflns_number_total 3052
_reflns_threshold_expression 'I > 2\s(I)'
_cod_data_source_file c8ce01916a2.cif
_cod_data_source_block 02139ElisaHernandez
_cod_depositor_comments 'Adding full bibliography for 7232202--7232208.cif.'
_cod_database_code 7232203

loop_
_space_group_symop_operation_xyz
'x, y, z'
'-x, y+1/2, -z+1/2'
'-x, -y, -z'
'x, -y-1/2, z-1/2'

loop_
_atom_site_type_symbol
_atom_site_label
_atom_site_fract_x
_atom_site_fract_y
_atom_site_fract_z
_atom_site_U_iso_or_equiv
_atom_site_adp_type
_atom_site_calc_flag
_atom_site_refinement_flags_adp
_atom_site_refinement_flags_posn
_atom_site_occupancy
C C1 0.4481(3) 0.9214(3) 0.61353(9) 0.0243(5) Uani d . . 1
C C2 0.4522(3) 0.9864(3) 0.66539(10) 0.0311(6) Uani d . . 1
H H2 0.4007 1.0799 0.6705 0.037 Uiso calc U R 1
C C3 0.5313(4) 0.9143(4) 0.70942(10) 0.0395(7) Uani d . . 1
H H3 0.5358 0.9587 0.7449 0.047 Uiso calc U R 1
C C4 0.6037(4) 0.7781(4) 0.70207(11) 0.0422(8) Uani d . . 1
H H4 0.6575 0.7288 0.7327 0.051 Uiso calc U R 1
C C5 0.5992(4) 0.7124(3) 0.65087(11) 0.0369(7) Uani d . . 1
H H5 0.6496 0.6182 0.6463 0.044 Uiso calc U R 1
C C6 0.5209(3) 0.7840(3) 0.60574(10) 0.0263(6) Uani d . . 1
C C7 0.2219(3) 0.7768(3) 0.36682(10) 0.0255(6) Uani d . . 1
C C8 0.2093(4) 0.7158(3) 0.31420(11) 0.0355(7) Uani d . . 1
H H8 0.2713 0.6282 0.3063 0.043 Uiso calc U R 1
C C9 0.1072(4) 0.7821(3) 0.27355(11) 0.0414(7) Uani d . . 1
H H9 0.1003 0.7408 0.2376 0.05 Uiso calc U R 1
C C10 0.0147(4) 0.9086(3) 0.28477(10) 0.0389(7) Uani d . . 1
H H10 -0.057 0.953 0.2567 0.047 Uiso calc U R 1
C C11 0.0264(3) 0.9704(3) 0.33661(10) 0.0303(6) Uani d . . 1
H H11 -0.0387 1.0564 0.3444 0.036 Uiso calc U R 1
C C12 0.1333(3) 0.9069(3) 0.37762(9) 0.0223(5) Uani d . . 1
C C14 -0.1104(5) 0.4427(4) 0.38207(13) 0.0553(9) Uani d . . 1
H H14A -0.1513 0.3463 0.3684 0.066 Uiso calc U R 1
H H14B 0.017 0.4523 0.3737 0.066 Uiso calc U R 1
C C15 -0.2117(4) 0.5591(4) 0.35266(13) 0.0609(10) Uani d . . 1
H H15A -0.3379 0.5504 0.361 0.091 Uiso calc U R 1
H H15B -0.1963 0.5489 0.3128 0.091 Uiso calc U R 1
H H15C -0.1677 0.6548 0.3648 0.091 Uiso calc U R 1
Fe Fe1 0.38569(4) 0.86699(4) 0.48346(2) 0.02090(10) Uani d . . 1
K K1 -0.08045(9) 0.71541(7) 0.48915(3) 0.04161(17) Uani d . . 1
O O1 -0.1312(3) 0.4489(2) 0.44106(9) 0.0475(6) Uani d . . 1
S S1 0.35394(8) 1.01413(7) 0.55586(2) 0.02243(15) Uani d . . 1
S S2 0.51451(9) 0.70207(7) 0.53958(2) 0.02759(16) Uani d . . 1
S S3 0.34644(9) 0.69232(7) 0.42055(3) 0.03033(16) Uani d . . 1
S S4 0.15909(8) 0.98545(7) 0.44350(2) 0.02365(15) Uani d . . 1
H H1O -0.235(6) 0.416(5) 0.4472(17) 0.098(16) Uiso d . . 1

loop_
_atom_site_aniso_label
_atom_site_aniso_U_11
_atom_site_aniso_U_22
_atom_site_aniso_U_33
_atom_site_aniso_U_12
_atom_site_aniso_U_13
_atom_site_aniso_U_23
C1 0.0171(12) 0.0327(15) 0.0230(12) -0.0038(11) 0.0013(9) 0.0062(11)
C2 0.0265(14) 0.0420(17) 0.0248(12) -0.0033(12) 0.0025(10) 0.0000(12)
C3 0.0379(17) 0.057(2) 0.0235(13) -0.0062(15) -0.0011(11) 0.0040(13)
C4 0.0394(17) 0.058(2) 0.0291(14) -0.0065(16) -0.0084(12) 0.0182(14)
C5 0.0376(17) 0.0352(17) 0.0376(15) -0.0010(13) -0.0067(12) 0.0136(13)
C6 0.0219(13) 0.0307(15) 0.0263(12) -0.0047(11) -0.0009(10) 0.0074(11)
C7 0.0261(14) 0.0256(14) 0.0247(12) -0.0034(11) -0.0020(10) -0.0002(10)
C8 0.0462(17) 0.0285(16) 0.0319(14) -0.0002(13) 0.0018(12) -0.0075(12)
C9 0.061(2) 0.0384(18) 0.0242(13) -0.0050(15) -0.0053(13) -0.0042(12)
C10 0.0492(18) 0.0388(18) 0.0280(14) -0.0038(15) -0.0112(12) 0.0056(12)
C11 0.0307(15) 0.0301(15) 0.0299(13) -0.0004(12) -0.0036(11) 0.0028(11)
C12 0.0191(12) 0.0252(14) 0.0226(11) -0.0042(11) 0.0023(9) -0.0017(10)
C14 0.052(2) 0.062(2) 0.0517(19) -0.0013(18) 0.0100(16) -0.0104(17)
C15 0.047(2) 0.089(3) 0.0465(19) -0.006(2) -0.0003(15) 0.0041(19)
Fe1 0.02010(19) 0.0214(2) 0.02113(17) 0.00092(15) -0.00157(13) 0.00121(14)
K1 0.0413(4) 0.0273(4) 0.0565(4) 0.0043(3) 0.0047(3) -0.0022(3)
O1 0.0432(14) 0.0482(14) 0.0510(13) -0.0107(11) 0.0001(10) 0.0032(10)
S1 0.0204(3) 0.0259(3) 0.0209(3) 0.0029(3) -0.0006(2) 0.0012(2)
S2 0.0305(4) 0.0230(4) 0.0291(3) 0.0021(3) -0.0030(3) 0.0049(3)
S3 0.0362(4) 0.0229(4) 0.0316(3) 0.0067(3) -0.0064(3) -0.0038(3)
S4 0.0227(3) 0.0255(3) 0.0226(3) 0.0047(3) -0.0025(2) -0.0025(2)

loop_
_atom_type_symbol
_atom_type_description
_atom_type_scat_dispersion_real
_atom_type_scat_dispersion_imag
_atom_type_scat_source
C C 0.0033 0.0016 'International Tables Vol C Tables 4.2.6.8 and 6.1.1.4'
H H 0.0000 0.0000 'International Tables Vol C Tables 4.2.6.8 and 6.1.1.4'
S S 0.1246 0.1234 'International Tables Vol C Tables 4.2.6.8 and 6.1.1.4'
K K 0.2009 0.2494 'International Tables Vol C Tables 4.2.6.8 and 6.1.1.4'
Fe Fe 0.3463 0.8444 'International Tables Vol C Tables 4.2.6.8 and 6.1.1.4'
O O 0.0106 0.0060 'International Tables Vol C Tables 4.2.6.8 and 6.1.1.4'

loop_
_geom_angle_atom_site_label_1
_geom_angle_atom_site_label_2
_geom_angle_atom_site_label_3
_geom_angle_site_symmetry_1
_geom_angle_site_symmetry_3
_geom_angle
C6 C1 C2 . . 120.8(2)
C6 C1 S1 . . 118.77(18)
C2 C1 S1 . . 120.5(2)
C3 C2 C1 . . 119.6(3)
C3 C2 H2 . . 120.2
C1 C2 H2 . . 120.2
C4 C3 C2 . . 120.1(3)
C4 C3 H3 . . 120.0
C2 C3 H3 . . 120.0
C3 C4 C5 . . 120.8(2)
C3 C4 H4 . . 119.6
C5 C4 H4 . . 119.6
C4 C5 C6 . . 120.0(3)
C4 C5 H5 . . 120.0
C6 C5 H5 . . 120.0
C1 C6 C5 . . 118.8(2)
C1 C6 S2 . . 120.37(18)
C5 C6 S2 . . 120.8(2)
C8 C7 C12 . . 119.5(2)
C8 C7 S3 . . 121.4(2)
C12 C7 S3 . . 119.07(18)
C9 C8 C7 . . 120.1(3)
C9 C8 H8 . . 120.0
C7 C8 H8 . . 120.0
C8 C9 C10 . . 120.4(2)
C8 C9 H9 . . 119.8
C10 C9 H9 . . 119.8
C11 C10 C9 . . 120.1(2)
C11 C10 H10 . . 120.0
C9 C10 H10 . . 120.0
C10 C11 C12 . . 120.1(3)
C10 C11 H11 . . 119.9
C12 C11 H11 . . 119.9
C11 C12 C7 . . 119.7(2)
C11 C12 S4 . . 121.78(19)
C7 C12 S4 . . 118.50(17)
O1 C14 C15 . . 112.4(3)
O1 C14 H14A . . 109.1
C15 C14 H14A . . 109.1
O1 C14 H14B . . 109.1
C15 C14 H14B . . 109.1
H14A C14 H14B . . 107.9
C14 C15 H15A . . 109.5
C14 C15 H15B . . 109.5
H15A C15 H15B . . 109.5
C14 C15 H15C . . 109.5
H15A C15 H15C . . 109.5
H15B C15 H15C . . 109.5
S3 Fe1 S4 . . 87.99(3)
S3 Fe1 S1 . . 163.50(3)
S4 Fe1 S1 . . 87.21(2)
S3 Fe1 S2 . . 88.77(3)
S4 Fe1 S2 . . 155.59(3)
S1 Fe1 S2 . . 89.09(3)
S3 Fe1 S1 . 3_676 98.54(3)
S4 Fe1 S1 . 3_676 103.13(3)
S1 Fe1 S1 . 3_676 97.92(2)
S2 Fe1 S1 . 3_676 101.28(3)
S3 Fe1 K1 . . 69.63(2)
S4 Fe1 K1 . . 59.41(2)
S1 Fe1 K1 . . 94.40(2)
S2 Fe1 K1 . . 96.89(2)
S1 Fe1 K1 3_676 . 158.14(2)
O1 K1 O1 . 3_566 81.10(7)
O1 K1 S4 . 3_576 160.61(6)
O1 K1 S4 3_566 3_576 105.30(5)
O1 K1 S4 . . 127.30(5)
O1 K1 S4 3_566 . 107.79(5)
S4 K1 S4 3_576 . 68.90(2)
O1 K1 S2 . 1_455 90.17(5)
O1 K1 S2 3_566 1_455 106.24(5)
S4 K1 S2 3_576 1_455 70.51(2)
S4 K1 S2 . 1_455 132.25(3)
O1 K1 S1 . 3_576 116.07(5)
O1 K1 S1 3_566 3_576 159.97(5)
S4 K1 S1 3_576 3_576 55.088(18)
S4 K1 S1 . 3_576 70.99(2)
S2 K1 S1 1_455 3_576 65.603(19)
O1 K1 S3 . . 82.57(5)
O1 K1 S3 3_566 . 75.13(5)
S4 K1 S3 3_576 . 116.66(2)
S4 K1 S3 . . 52.600(18)
S2 K1 S3 1_455 . 172.34(3)
S1 K1 S3 3_576 . 115.53(2)
O1 K1 Fe1 . . 115.73(5)
O1 K1 Fe1 3_566 . 72.38(5)
S4 K1 Fe1 3_576 . 83.622(19)
S4 K1 Fe1 . . 35.860(13)
S2 K1 Fe1 1_455 . 152.93(2)
S1 K1 Fe1 3_576 . 106.15(2)
S3 K1 Fe1 . . 34.725(13)
O1 K1 K1 . 3_566 40.71(5)
O1 K1 K1 3_566 3_566 40.39(5)
S4 K1 K1 3_576 3_566 142.46(3)
S4 K1 K1 . 3_566 126.81(3)
S2 K1 K1 1_455 3_566 100.76(3)
S1 K1 K1 3_576 3_566 155.30(3)
S3 K1 K1 . 3_566 75.27(2)
Fe1 K1 K1 . 3_566 94.87(2)
C14 O1 K1 . . 116.2(2)
C14 O1 K1 . 3_566 120.85(19)
K1 O1 K1 . 3_566 98.90(7)
C14 O1 H1O . . 106.(3)
K1 O1 H1O . . 111.(3)
K1 O1 H1O 3_566 . 103.(3)
C1 S1 Fe1 . . 106.35(9)
C1 S1 Fe1 . 3_676 102.10(8)
Fe1 S1 Fe1 . 3_676 82.08(2)
C1 S1 K1 . 3_576 146.66(9)
Fe1 S1 K1 . 3_576 105.39(2)
Fe1 S1 K1 3_676 3_576 92.09(2)
C6 S2 Fe1 . . 105.39(9)
C6 S2 K1 . 1_655 108.19(8)
Fe1 S2 K1 . 1_655 98.14(3)
C7 S3 Fe1 . . 104.40(9)
C7 S3 K1 . . 81.43(8)
Fe1 S3 K1 . . 75.65(2)
C12 S4 Fe1 . . 105.21(8)
C12 S4 K1 . 3_576 141.56(9)
Fe1 S4 K1 . 3_576 109.89(3)
C12 S4 K1 . . 86.93(8)
Fe1 S4 K1 . . 84.73(2)
K1 S4 K1 3_576 . 111.10(2)

loop_
_geom_bond_atom_site_label_1
_geom_bond_atom_site_label_2
_geom_bond_site_symmetry_2
_geom_bond_distance
C1 C6 . 1.388(4)
C1 C2 . 1.389(3)
C1 S1 . 1.769(2)
C2 C3 . 1.378(4)
C2 H2 . 0.95
C3 C4 . 1.376(4)
C3 H3 . 0.95
C4 C5 . 1.378(4)
C4 H4 . 0.95
C5 C6 . 1.394(3)
C5 H5 . 0.95
C6 S2 . 1.768(3)
C7 C8 . 1.393(3)
C7 C12 . 1.394(3)
C7 S3 . 1.765(2)
C8 C9 . 1.377(4)
C8 H8 . 0.95
C9 C10 . 1.383(4)
C9 H9 . 0.95
C10 C11 . 1.378(4)
C10 H10 . 0.95
C11 C12 . 1.391(3)
C11 H11 . 0.95
C12 S4 . 1.756(2)
C14 O1 . 1.441(4)
C14 C15 . 1.484(5)
C14 H14A . 0.99
C14 H14B . 0.99
C15 H15A . 0.98
C15 H15B . 0.98
C15 H15C . 0.98
Fe1 S3 . 2.2245(7)
Fe1 S4 . 2.2256(7)
Fe1 S1 . 2.2287(7)
Fe1 S2 . 2.2385(7)
Fe1 S1 3_676 2.4557(7)
Fe1 K1 . 3.7832(8)
K1 O1 . 2.728(2)
K1 O1 3_566 2.746(2)
K1 S4 3_576 3.2512(9)
K1 S4 . 3.2706(9)
K1 S2 1_455 3.3162(10)
K1 S1 3_576 3.3873(9)
K1 S3 . 3.6608(10)
K1 K1 3_566 4.1598(13)
O1 K1 3_566 2.746(2)
O1 H1O . 0.85(4)
S1 Fe1 3_676 2.4557(7)
S1 K1 3_576 3.3873(9)
S2 K1 1_655 3.3162(10)
S4 K1 3_576 3.2512(9)

loop_
_geom_hbond_atom_site_label_D
_geom_hbond_atom_site_label_H
_geom_hbond_atom_site_label_A
_geom_hbond_site_symmetry_A
_geom_hbond_distance_DH
_geom_hbond_distance_HA
_geom_hbond_distance_DA
_geom_hbond_angle_DHA
O1 H1O S2 3_566 0.85(4) 2.40(4) 3.247(2) 173.(4)

loop_
_geom_torsion_atom_site_label_1
_geom_torsion_atom_site_label_2
_geom_torsion_atom_site_label_3
_geom_torsion_atom_site_label_4
_geom_torsion_site_symmetry_4
_geom_torsion
C6 C1 C2 C3 . 0.8(4)
S1 C1 C2 C3 . -177.9(2)
C1 C2 C3 C4 . -0.8(4)
C2 C3 C4 C5 . 0.4(4)
C3 C4 C5 C6 . 0.1(4)
C2 C1 C6 C5 . -0.4(4)
S1 C1 C6 C5 . 178.34(19)
C2 C1 C6 S2 . 179.85(19)
S1 C1 C6 S2 . -1.4(3)
C4 C5 C6 C1 . -0.1(4)
C4 C5 C6 S2 . 179.7(2)
C12 C7 C8 C9 . -1.3(4)
S3 C7 C8 C9 . 178.2(2)
C7 C8 C9 C10 . -0.8(5)
C8 C9 C10 C11 . 1.0(5)
C9 C10 C11 C12 . 0.9(4)
C10 C11 C12 C7 . -3.0(4)
C10 C11 C12 S4 . 177.5(2)
C8 C7 C12 C11 . 3.2(4)
S3 C7 C12 C11 . -176.31(19)
C8 C7 C12 S4 . -177.3(2)
S3 C7 C12 S4 . 3.1(3)
C15 C14 O1 K1 . -49.3(3)
C15 C14 O1 K1 3_566 -169.0(2)
C6 C1 S1 Fe1 . 0.1(2)
C2 C1 S1 Fe1 . 178.77(18)
C6 C1 S1 Fe1 3_676 -85.12(19)
C2 C1 S1 Fe1 3_676 93.6(2)
C6 C1 S1 K1 3_576 161.70(13)
C2 C1 S1 K1 3_576 -19.6(3)
C1 C6 S2 Fe1 . 2.0(2)
C5 C6 S2 Fe1 . -177.75(19)
C1 C6 S2 K1 1_655 106.20(19)
C5 C6 S2 K1 1_655 -73.6(2)
C8 C7 S3 Fe1 . 163.1(2)
C12 C7 S3 Fe1 . -17.4(2)
C8 C7 S3 K1 . -124.2(2)
C12 C7 S3 K1 . 55.31(19)
C11 C12 S4 Fe1 . -167.74(19)
C7 C12 S4 Fe1 . 12.8(2)
C11 C12 S4 K1 3_576 -12.2(3)
C7 C12 S4 K1 3_576 168.31(14)
C11 C12 S4 K1 . 108.6(2)
C7 C12 S4 K1 . -70.87(19)
